data_4335768
loop_
_publ_author_name
'Baofei Pan'
'Deirdra A. Evers-McGregor'
'Mark W. Bezpalko'
'Bruce M. Foxman'
'Christine M. Thomas'

_publ_section_title
;
 Multimetallic Complexes Featuring a Bridging N-heterocyclic
 Phosphido/Phosphenium Ligand: Synthesis, Structure, and Theoretical
 Investigation
;
_journal_name_full 'Inorganic Chemistry'
_journal_page_first 9583
_journal_page_last 9589
_journal_paper_doi 10.1021/ic4012873
_journal_volume 52
_journal_year 2013
_chemical_formula_moiety 'C42 H32 Co1 N2 O4 P3 Pt1'
_chemical_formula_sum 'C42 H32 Co N2 O4 P3 Pt'
_chemical_formula_weight 975.67
_space_group_IT_number 14
_symmetry_cell_setting monoclinic
_symmetry_space_group_name_Hall '-P 2ybc'
_symmetry_space_group_name_H-M 'P 1 21/c 1'
_atom_sites_solution_hydrogens difmap
_atom_sites_solution_primary other
_audit_creation_date 2013-05-22
_audit_creation_method CRYSTALS_ver_14.52
_cell_angle_alpha 90
_cell_angle_beta 97.472(4)
_cell_angle_gamma 90
_cell_formula_units_Z 4
_cell_length_a 11.4913(12)
_cell_length_b 18.3892(18)
_cell_length_c 17.8761(18)
_cell_measurement_reflns_used 9723
_cell_measurement_temperature 120
_cell_measurement_theta_max 30
_cell_measurement_theta_min 3
_cell_volume 3745.4(7)
_computing_cell_refinement 'Apex2 (Bruker AXS, 2006)'
_computing_data_collection 'Apex2 (Bruker AXS, 2006)'
_computing_data_reduction 'XRED (Stoe & Cie 1996)'
_computing_molecular_graphics 'CAMERON (Watkin et al., 1996)'
_computing_publication_material 'CRYSTALS (Betteridge et al., 2003)'
_computing_structure_refinement 'CRYSTALS (Betteridge et al., 2003)'
_computing_structure_solution 'Superflip (Palatinus & Chapuis, 2007)'
_diffrn_ambient_temperature 120
_diffrn_measured_fraction_theta_full 0.999
_diffrn_measured_fraction_theta_max 0.992
_diffrn_measurement_device Area
_diffrn_measurement_device_type 'Bruker Kappa Apex2'
_diffrn_measurement_method '\f & \w scans'
_diffrn_radiation_monochromator graphite
_diffrn_radiation_type 'Mo K\a'
_diffrn_radiation_wavelength 0.71073
_diffrn_reflns_av_R_equivalents 0.023
_diffrn_reflns_limit_h_max 16
_diffrn_reflns_limit_h_min -16
_diffrn_reflns_limit_k_max 25
_diffrn_reflns_limit_k_min -25
_diffrn_reflns_limit_l_max 25
_diffrn_reflns_limit_l_min -24
_diffrn_reflns_number 60567
_diffrn_reflns_theta_full 29.522
_diffrn_reflns_theta_max 30.125
_diffrn_reflns_theta_min 1.787
_diffrn_standards_number 0
_exptl_absorpt_coefficient_mu 4.348
_exptl_absorpt_correction_T_max 0.21
_exptl_absorpt_correction_T_min 0.14
_exptl_absorpt_correction_type multi-scan
_exptl_absorpt_process_details 'SADABS (Siemens, 1996)'
_exptl_crystal_colour red
_exptl_crystal_density_diffrn 1.730
_exptl_crystal_description 'prism fragment'
_exptl_crystal_F_000 1920
_exptl_crystal_size_max 0.466
_exptl_crystal_size_mid 0.449
_exptl_crystal_size_min 0.354
_refine_diff_density_max 1.04
_refine_diff_density_min -0.57
_refine_ls_extinction_coef 97(4)
_refine_ls_extinction_method 'Larson (1970), Equation 22'
_refine_ls_goodness_of_fit_ref 1.0208
_refine_ls_hydrogen_treatment constr
_refine_ls_matrix_type full
_refine_ls_number_parameters 475
_refine_ls_number_reflns 10961
_refine_ls_number_restraints 1
_refine_ls_R_factor_all 0.0192
_refine_ls_R_factor_gt 0.0167
_refine_ls_shift/su_max 0.0060591
_refine_ls_shift/su_mean 0.0000735
_refine_ls_structure_factor_coef Fsqd
_refine_ls_weighting_details
;
 Method= Modified Sheldrick 
 w=1/[\s^2^(F^2^) + ( 0.01P)^2^ + 3.80P] 
 ,where P=(max(Fo^2^,0) + 2Fc^2^)/3 
;
_refine_ls_weighting_scheme calc
_refine_ls_wR_factor_all 0.0382
_refine_ls_wR_factor_gt 0.0373
_refine_ls_wR_factor_ref 0.0382
_reflns_limit_h_max 16
_reflns_limit_h_min -16
_reflns_limit_k_max 25
_reflns_limit_k_min 0
_reflns_limit_l_max 25
_reflns_limit_l_min 0
_reflns_number_gt 10038
_reflns_number_total 10961
_reflns_threshold_expression I>2.0\s(I)
_oxford_diffrn_Wilson_B_factor 1.11
_oxford_diffrn_Wilson_scale 163.28
_oxford_refine_ls_r_factor_ref 0.0192
_oxford_refine_ls_scale 0.079246(6)
_oxford_reflns_number_all 10961
_oxford_reflns_threshold_expression_ref I>-10.0\s(I)
_oxford_structure_analysis_title 'bfpan_618_0m in P2(1)/c'
_cod_data_source_file ic4012873_si_002_3.cif
_cod_data_source_block 8
_cod_original_sg_symbol_H-M 'P 1 21/c 1 '
_cod_original_formula_sum 'C42 H32 Co1 N2 O4 P3 Pt1'
_cod_database_code 4335768

loop_
_symmetry_equiv_pos_as_xyz
x,y,z
-x,-y,-z
-x,y+1/2,-z+1/2
x,-y+1/2,z+1/2

loop_
_atom_site_label
_atom_site_type_symbol
_atom_site_fract_x
_atom_site_fract_y
_atom_site_fract_z
_atom_site_U_iso_or_equiv
_atom_site_occupancy
_atom_site_adp_type
_atom_site_refinement_flags_posn
_atom_site_refinement_flags_occupancy
_atom_site_disorder_assembly
_atom_site_disorder_group
Pt1 Pt 0.084978(5) 0.721290(3) 0.580292(3) 0.0141 1.0000 Uani . . . .
Co1 Co 0.04379(2) 0.858559(12) 0.639451(13) 0.0176 1.0000 Uani . . . .
P1 P -0.09354(4) 0.69793(2) 0.50838(2) 0.0165 1.0000 Uani . . . .
P2 P 0.08230(4) 0.83241(2) 0.53083(2) 0.0189 1.0000 Uani . . . .
P3 P 0.27989(4) 0.71102(2) 0.56590(2) 0.0179 1.0000 Uani . . . .
O1 O -0.18215(12) 0.93112(8) 0.60629(8) 0.0297 1.0000 Uani . . . .
O2 O 0.23918(14) 0.95484(8) 0.69084(9) 0.0357 1.0000 Uani . . . .
O3 O 0.01982(14) 0.77574(8) 0.77683(8) 0.0304 1.0000 Uani . . . .
O4 O 0.07785(15) 0.62144(8) 0.71703(8) 0.0346 1.0000 Uani . . . .
N1 N -0.00458(16) 0.84405(8) 0.44715(8) 0.0257 1.0000 Uani . . . .
N2 N 0.20019(16) 0.86116(9) 0.49375(10) 0.0297 1.0000 Uani . . . .
C1 C -0.19002(15) 0.64999(11) 0.56471(10) 0.0249 1.0000 Uani . . . .
C2 C -0.21170(19) 0.68110(15) 0.63219(12) 0.0384 1.0000 Uani . . . .
C3 C -0.2756(2) 0.64258(19) 0.68037(14) 0.0515 1.0000 Uani . . . .
C4 C -0.3165(2) 0.57367(18) 0.66099(16) 0.0536 1.0000 Uani . . . .
C5 C -0.2973(2) 0.54349(15) 0.59430(17) 0.0479 1.0000 Uani . . . .
C6 C -0.23434(17) 0.58097(12) 0.54536(13) 0.0328 1.0000 Uani . . . .
C7 C -0.09794(15) 0.64170(9) 0.42465(9) 0.0196 1.0000 Uani . . . .
C8 C -0.01458(17) 0.58669(10) 0.42384(11) 0.0257 1.0000 Uani . . . .
C9 C -0.01800(19) 0.54009(11) 0.36257(12) 0.0308 1.0000 Uani . . . .
C10 C -0.10371(19) 0.54858(11) 0.30119(11) 0.0297 1.0000 Uani . . . .
C11 C -0.18590(18) 0.60325(11) 0.30110(11) 0.0287 1.0000 Uani . . . .
C12 C -0.18387(17) 0.64985(11) 0.36216(10) 0.0247 1.0000 Uani . . . .
C13 C -0.17855(16) 0.77764(10) 0.47389(9) 0.0226 1.0000 Uani . . . .
C14 C -0.30021(18) 0.77624(12) 0.47115(11) 0.0304 1.0000 Uani . . . .
C15 C -0.3708(2) 0.83073(14) 0.43596(12) 0.0409 1.0000 Uani . . . .
C16 C -0.3198(2) 0.88729(14) 0.40260(13) 0.0443 1.0000 Uani . . . .
C17 C -0.1998(2) 0.89150(12) 0.40633(11) 0.0365 1.0000 Uani . . . .
C18 C -0.12671(18) 0.83798(10) 0.44275(10) 0.0251 1.0000 Uani . . . .
C19 C 0.0474(2) 0.89599(12) 0.39885(13) 0.0397 1.0000 Uani . . . .
C20 C 0.1764(2) 0.87966(12) 0.41292(13) 0.0408 1.0000 Uani . . . .
C21 C 0.31423(19) 0.85941(11) 0.53426(13) 0.0328 1.0000 Uani . . . .
C22 C 0.3813(2) 0.92314(13) 0.53567(17) 0.0510 1.0000 Uani . . . .
C23 C 0.4936(3) 0.92461(18) 0.57274(19) 0.0630 1.0000 Uani . . . .
C24 C 0.5413(2) 0.8643(2) 0.60961(17) 0.0604 1.0000 Uani . . . .
C25 C 0.47585(19) 0.80015(16) 0.60994(14) 0.0426 1.0000 Uani . . . .
C26 C 0.36138(17) 0.79715(11) 0.57219(11) 0.0290 1.0000 Uani . . . .
C27 C 0.32957(14) 0.67495(9) 0.48050(9) 0.0178 1.0000 Uani . . . .
C28 C 0.44544(16) 0.65212(11) 0.47984(11) 0.0255 1.0000 Uani . . . .
C29 C 0.48364(17) 0.63210(11) 0.41262(11) 0.0278 1.0000 Uani . . . .
C30 C 0.40790(18) 0.63520(11) 0.34560(11) 0.0270 1.0000 Uani . . . .
C31 C 0.29363(18) 0.65748(11) 0.34624(10) 0.0284 1.0000 Uani . . . .
C32 C 0.25371(16) 0.67723(10) 0.41359(10) 0.0217 1.0000 Uani . . . .
C33 C 0.34894(15) 0.65574(13) 0.64254(11) 0.0308 1.0000 Uani D . . .
C39 C -0.09437(16) 0.90087(10) 0.61775(10) 0.0220 1.0000 Uani . . . .
C40 C 0.16320(17) 0.91653(10) 0.67012(10) 0.0245 1.0000 Uani . . . .
C41 C 0.02899(16) 0.80566(10) 0.72165(10) 0.0232 1.0000 Uani . . . .
C42 C 0.07965(16) 0.65718(9) 0.66585(10) 0.0209 1.0000 Uani . . . .
C340 C 0.3650(4) 0.6982(3) 0.7151(3) 0.0246(10) 0.456(7) Uiso . P 1 1
C341 C 0.3680(3) 0.6718(3) 0.7153(2) 0.0249(9) 0.544(7) Uiso . P 1 2
C350 C 0.3963(4) 0.6571(4) 0.7794(3) 0.0312(12) 0.456(7) Uiso . P 1 1
C351 C 0.3992(3) 0.6238(3) 0.7749(2) 0.0264(9) 0.544(7) Uiso . P 1 2
C360 C 0.4110(4) 0.5845(3) 0.7748(3) 0.0282(11) 0.456(7) Uiso . P 1 1
C361 C 0.4093(3) 0.5521(3) 0.7591(2) 0.0268(9) 0.544(7) Uiso . P 1 2
C370 C 0.3986(4) 0.5494(3) 0.7071(3) 0.0327(12) 0.456(7) Uiso . P 1 1
C371 C 0.3897(3) 0.5261(2) 0.6859(2) 0.0257(9) 0.544(7) Uiso . P 1 2
C380 C 0.3677(5) 0.5854(2) 0.6398(3) 0.0246(13) 0.456(7) Uiso D P 1 1
C381 C 0.3582(4) 0.5740(3) 0.6250(3) 0.0275(11) 0.544(7) Uiso . P 1 2
H21 H -0.1839 0.7265 0.6449 0.0446 1.0000 Uiso R . . .
H31 H -0.2883 0.6648 0.7241 0.0610 1.0000 Uiso R . . .
H41 H -0.3572 0.5484 0.6936 0.0637 1.0000 Uiso R . . .
H51 H -0.3267 0.4970 0.5817 0.0585 1.0000 Uiso R . . .
H61 H -0.2207 0.5607 0.4987 0.0395 1.0000 Uiso R . . .
H81 H 0.0458 0.5819 0.4642 0.0303 1.0000 Uiso R . . .
H91 H 0.0390 0.5036 0.3621 0.0370 1.0000 Uiso R . . .
H101 H -0.1041 0.5173 0.2597 0.0358 1.0000 Uiso R . . .
H111 H -0.2431 0.6093 0.2593 0.0342 1.0000 Uiso R . . .
H121 H -0.2404 0.6864 0.3620 0.0297 1.0000 Uiso R . . .
H141 H -0.3346 0.7367 0.4930 0.0372 1.0000 Uiso R . . .
H151 H -0.4524 0.8287 0.4349 0.0487 1.0000 Uiso R . . .
H161 H -0.3649 0.9242 0.3767 0.0525 1.0000 Uiso R . . .
H171 H -0.1648 0.9308 0.3862 0.0431 1.0000 Uiso R . . .
H191 H 0.0322 0.9455 0.4129 0.0473 1.0000 Uiso R . . .
H192 H 0.0170 0.8891 0.3464 0.0483 1.0000 Uiso R . . .
H201 H 0.2216 0.9214 0.4043 0.0482 1.0000 Uiso R . . .
H202 H 0.1975 0.8388 0.3825 0.0491 1.0000 Uiso R . . .
H221 H 0.3484 0.9653 0.5132 0.0610 1.0000 Uiso R . . .
H231 H 0.5384 0.9669 0.5726 0.0758 1.0000 Uiso R . . .
H241 H 0.6157 0.8638 0.6350 0.0716 1.0000 Uiso R . . .
H251 H 0.5083 0.7606 0.6350 0.0497 1.0000 Uiso R . . .
H281 H 0.4974 0.6501 0.5253 0.0310 1.0000 Uiso R . . .
H291 H 0.5605 0.6175 0.4132 0.0341 1.0000 Uiso R . . .
H301 H 0.4332 0.6216 0.3011 0.0318 1.0000 Uiso R . . .
H311 H 0.2419 0.6591 0.3010 0.0342 1.0000 Uiso R . . .
H321 H 0.1766 0.6907 0.4138 0.0260 1.0000 Uiso R . . .
H3401 H 0.3541 0.7472 0.7173 0.0267 0.456(7) Uiso R P 1 1
H3411 H 0.3571 0.7206 0.7276 0.0308 0.544(7) Uiso R P 1 2
H3501 H 0.4063 0.6805 0.8253 0.0340 0.456(7) Uiso R P 1 1
H3511 H 0.4119 0.6402 0.8257 0.0347 0.544(7) Uiso R P 1 2
H3601 H 0.4294 0.5573 0.8192 0.0303 0.456(7) Uiso R P 1 1
H3611 H 0.4285 0.5189 0.7984 0.0355 0.544(7) Uiso R P 1 2
H3701 H 0.4095 0.4996 0.7042 0.0355 0.456(7) Uiso R P 1 1
H3711 H 0.3947 0.4771 0.6759 0.0330 0.544(7) Uiso R P 1 2
H3801 H 0.3588 0.5610 0.5937 0.0288 0.456(7) Uiso R P 1 1
H3811 H 0.3421 0.5563 0.5763 0.0243 0.544(7) Uiso R P 1 2

loop_
_atom_site_aniso_label
_atom_site_aniso_U_11
_atom_site_aniso_U_22
_atom_site_aniso_U_33
_atom_site_aniso_U_23
_atom_site_aniso_U_13
_atom_site_aniso_U_12
Pt1 0.01445(3) 0.01371(3) 0.01449(3) 0.00053(2) 0.002643(19) -0.00125(2)
Co1 0.01970(11) 0.01656(10) 0.01702(10) -0.00211(8) 0.00475(8) -0.00051(8)
P1 0.01505(18) 0.01835(18) 0.01587(18) 0.00218(14) 0.00088(14) 0.00030(15)
P2 0.0253(2) 0.01396(18) 0.01943(19) 0.00071(15) 0.01029(16) -0.00168(16)
P3 0.01403(18) 0.0233(2) 0.01624(18) -0.00351(15) 0.00179(14) -0.00321(15)
O1 0.0237(7) 0.0318(7) 0.0336(7) -0.0005(6) 0.0041(5) 0.0034(6)
O2 0.0430(9) 0.0277(7) 0.0335(8) 0.0025(6) -0.0058(6) -0.0134(6)
O3 0.0423(8) 0.0298(7) 0.0209(6) 0.0012(5) 0.0106(6) 0.0016(6)
O4 0.0551(10) 0.0260(7) 0.0241(7) 0.0077(5) 0.0103(6) 0.0054(7)
N1 0.0400(9) 0.0210(7) 0.0177(7) 0.0070(6) 0.0092(6) 0.0036(6)
N2 0.0369(9) 0.0214(7) 0.0357(9) 0.0018(6) 0.0227(7) -0.0053(7)
C1 0.0140(7) 0.0366(10) 0.0235(8) 0.0106(7) -0.0002(6) -0.0018(7)
C2 0.0251(10) 0.0626(16) 0.0290(10) 0.0032(10) 0.0087(8) -0.0066(10)
C3 0.0241(10) 0.102(2) 0.0304(11) 0.0179(13) 0.0092(9) -0.0015(12)
C4 0.0210(10) 0.085(2) 0.0550(16) 0.0442(15) 0.0053(10) -0.0047(12)
C5 0.0268(11) 0.0510(15) 0.0655(17) 0.0339(13) 0.0044(11) -0.0058(10)
C6 0.0210(9) 0.0345(10) 0.0420(11) 0.0163(9) 0.0009(8) -0.0030(8)
C7 0.0197(8) 0.0192(7) 0.0194(8) 0.0000(6) 0.0005(6) -0.0026(6)
C8 0.0251(9) 0.0214(8) 0.0286(9) -0.0022(7) -0.0036(7) 0.0010(7)
C9 0.0361(11) 0.0212(9) 0.0339(10) -0.0059(7) -0.0002(8) 0.0032(8)
C10 0.0404(11) 0.0235(9) 0.0243(9) -0.0041(7) 0.0012(8) -0.0045(8)
C11 0.0317(10) 0.0322(10) 0.0203(8) -0.0011(7) -0.0032(7) -0.0023(8)
C12 0.0240(8) 0.0293(9) 0.0201(8) 0.0012(7) 0.0004(7) 0.0014(7)
C13 0.0252(8) 0.0270(9) 0.0148(7) -0.0009(6) 0.0002(6) 0.0084(7)
C14 0.0272(9) 0.0403(11) 0.0225(9) -0.0024(8) -0.0013(7) 0.0118(8)
C15 0.0365(11) 0.0538(14) 0.0295(10) -0.0060(10) -0.0062(9) 0.0268(11)
C16 0.0565(15) 0.0446(13) 0.0274(10) -0.0028(9) -0.0107(10) 0.0328(12)
C17 0.0594(15) 0.0272(10) 0.0213(9) 0.0028(7) -0.0010(9) 0.0175(10)
C18 0.0383(10) 0.0230(8) 0.0138(7) 0.0005(6) 0.0025(7) 0.0101(7)
C19 0.0648(16) 0.0288(10) 0.0306(10) 0.0138(8) 0.0257(10) 0.0074(10)
C20 0.0619(15) 0.0281(10) 0.0399(12) 0.0110(9) 0.0343(11) 0.0034(10)
C21 0.0356(11) 0.0254(9) 0.0432(11) -0.0160(8) 0.0270(9) -0.0150(8)
C22 0.0555(15) 0.0315(11) 0.0763(18) -0.0276(12) 0.0483(14) -0.0256(11)
C23 0.0596(17) 0.0566(17) 0.083(2) -0.0469(17) 0.0480(16) -0.0429(15)
C24 0.0347(13) 0.095(2) 0.0559(16) -0.0491(17) 0.0238(12) -0.0413(15)
C25 0.0241(10) 0.0666(16) 0.0387(12) -0.0268(11) 0.0106(9) -0.0202(10)
C26 0.0244(9) 0.0353(10) 0.0300(9) -0.0179(8) 0.0131(7) -0.0153(8)
C27 0.0172(7) 0.0185(7) 0.0181(7) -0.0015(6) 0.0031(6) -0.0032(6)
C28 0.0173(8) 0.0369(10) 0.0227(8) -0.0030(7) 0.0035(6) -0.0017(7)
C29 0.0191(8) 0.0369(10) 0.0287(9) -0.0041(8) 0.0075(7) -0.0003(7)
C30 0.0313(10) 0.0301(9) 0.0209(8) -0.0045(7) 0.0085(7) -0.0003(8)
C31 0.0314(10) 0.0349(10) 0.0180(8) -0.0051(7) -0.0004(7) 0.0053(8)
C32 0.0211(8) 0.0228(8) 0.0207(8) -0.0035(6) 0.0007(6) 0.0031(6)
C33 0.0122(7) 0.0596(14) 0.0203(8) 0.0075(8) 0.0009(6) 0.0005(8)
C39 0.0254(9) 0.0219(8) 0.0194(8) -0.0027(6) 0.0058(6) -0.0021(7)
C40 0.0306(9) 0.0200(8) 0.0224(8) 0.0018(6) 0.0016(7) -0.0006(7)
C41 0.0246(8) 0.0230(8) 0.0224(8) -0.0048(7) 0.0050(7) 0.0001(7)
C42 0.0227(8) 0.0193(8) 0.0205(8) 0.0003(6) 0.0024(6) 0.0007(6)

loop_
_atom_type_symbol
_atom_type_scat_dispersion_real
_atom_type_scat_dispersion_imag
_atom_type_scat_Cromer_Mann_a1
_atom_type_scat_Cromer_Mann_b1
_atom_type_scat_Cromer_Mann_a2
_atom_type_scat_Cromer_Mann_b2
_atom_type_scat_Cromer_Mann_a3
_atom_type_scat_Cromer_Mann_b3
_atom_type_scat_Cromer_Mann_a4
_atom_type_scat_Cromer_Mann_b4
_atom_type_scat_Cromer_Mann_c
_atom_type_scat_source
C 0.0033 0.0016 2.3100 20.8439 1.0200 10.2075 1.5886 0.5687 0.8650 51.6512 0.2156 'International Tables Vol C 4.2.6.8 and 6.1.1.4'
H 0.0000 0.0000 0.4930 10.5109 0.3229 26.1257 0.1402 3.1424 0.0408 57.7998 0.0030 'International Tables Vol C 4.2.6.8 and 6.1.1.4'
N 0.0061 0.0033 12.2126 0.0057 3.1322 9.8933 2.0125 28.9975 1.1663 0.5826 -11.5290 'International Tables Vol C 4.2.6.8 and 6.1.1.4'
O 0.0106 0.0060 3.0485 13.2771 2.2868 5.7011 1.5463 0.3239 0.8670 32.9089 0.2508 'International Tables Vol C 4.2.6.8 and 6.1.1.4'
P 0.1023 0.0942 6.4345 1.9067 4.1791 27.1570 1.7800 0.5260 1.4908 68.1645 1.1149 'International Tables Vol C 4.2.6.8 and 6.1.1.4'
Co 0.3494 0.9721 12.2841 4.2791 7.3409 0.2784 4.0034 13.5359 2.3488 71.1692 1.0118 'International Tables Vol C 4.2.6.8 and 6.1.1.4'
Pt -1.7033 8.3905 27.0059 1.5129 17.7639 8.8117 15.7131 0.4246 5.7837 38.6103 11.6883 'International Tables Vol C 4.2.6.8 and 6.1.1.4'

loop_
_geom_angle_atom_site_label_1
_geom_angle_atom_site_label_2
_geom_angle_atom_site_label_3
_geom_angle
_geom_angle_publ_flag
Co1 Pt1 P1 101.295(13) yes
Co1 Pt1 P2 47.786(13) yes
P1 Pt1 P2 89.098(17) yes
Co1 Pt1 P3 109.375(13) yes
P1 Pt1 P3 136.856(16) yes
P2 Pt1 P3 89.676(18) yes
Co1 Pt1 C42 103.06(5) yes
P1 Pt1 C42 102.04(5) yes
P2 Pt1 C42 150.68(5) yes
P3 Pt1 C42 99.77(5) yes
Pt1 Co1 P2 51.611(13) yes
Pt1 Co1 C39 120.37(6) yes
P2 Co1 C39 100.90(6) yes
Pt1 Co1 C40 119.88(6) yes
P2 Co1 C40 100.15(6) yes
C39 Co1 C40 116.23(8) yes
Pt1 Co1 C41 81.89(6) yes
P2 Co1 C41 133.49(6) yes
C39 Co1 C41 103.97(8) yes
C40 Co1 C41 103.07(8) yes
Pt1 P1 C1 110.02(6) yes
Pt1 P1 C7 119.43(6) yes
C1 P1 C7 103.11(9) yes
Pt1 P1 C13 115.82(6) yes
C1 P1 C13 103.79(9) yes
C7 P1 C13 102.88(8) yes
Co1 P2 Pt1 80.603(16) yes
Co1 P2 N1 127.85(6) yes
Pt1 P2 N1 116.19(6) yes
Co1 P2 N2 124.98(7) yes
Pt1 P2 N2 118.58(6) yes
N1 P2 N2 91.43(9) yes
Pt1 P3 C26 114.80(7) yes
Pt1 P3 C27 122.70(6) yes
C26 P3 C27 98.76(8) yes
Pt1 P3 C33 107.48(6) yes
C26 P3 C33 105.61(10) yes
C27 P3 C33 106.03(9) yes
P2 N1 C18 120.60(12) yes
P2 N1 C19 111.25(15) yes
C18 N1 C19 120.08(17) yes
P2 N2 C20 113.92(16) yes
P2 N2 C21 122.41(14) yes
C20 N2 C21 123.27(17) yes
P1 C1 C2 118.22(16) yes
P1 C1 C6 122.20(16) yes
C2 C1 C6 119.36(19) yes
C1 C2 C3 119.7(3) yes
C1 C2 H21 119.9 no
C3 C2 H21 120.4 no
C2 C3 C4 120.0(3) yes
C2 C3 H31 117.3 no
C4 C3 H31 122.7 no
C3 C4 C5 120.4(2) yes
C3 C4 H41 119.3 no
C5 C4 H41 120.3 no
C4 C5 C6 120.5(3) yes
C4 C5 H51 119.3 no
C6 C5 H51 120.2 no
C1 C6 C5 119.9(2) yes
C1 C6 H61 118.7 no
C5 C6 H61 121.3 no
P1 C7 C8 118.46(13) yes
P1 C7 C12 122.58(14) yes
C8 C7 C12 118.92(16) yes
C7 C8 C9 120.49(18) yes
C7 C8 H81 120.1 no
C9 C8 H81 119.4 no
C8 C9 C10 120.01(19) yes
C8 C9 H91 120.0 no
C10 C9 H91 120.0 no
C9 C10 C11 119.97(18) yes
C9 C10 H101 119.1 no
C11 C10 H101 120.9 no
C10 C11 C12 120.56(18) yes
C10 C11 H111 119.9 no
C12 C11 H111 119.6 no
C7 C12 C11 120.03(18) yes
C7 C12 H121 119.8 no
C11 C12 H121 120.1 no
P1 C13 C14 119.22(15) yes
P1 C13 C18 122.11(14) yes
C14 C13 C18 118.36(17) yes
C13 C14 C15 121.9(2) yes
C13 C14 H141 118.4 no
C15 C14 H141 119.7 no
C14 C15 C16 119.2(2) yes
C14 C15 H151 120.4 no
C16 C15 H151 120.4 no
C15 C16 C17 120.4(2) yes
C15 C16 H161 121.6 no
C17 C16 H161 118.0 no
C16 C17 C18 121.4(2) yes
C16 C17 H171 120.7 no
C18 C17 H171 117.8 no
C13 C18 N1 120.88(16) yes
C13 C18 C17 118.6(2) yes
N1 C18 C17 120.47(19) yes
N1 C19 C20 103.90(17) yes
N1 C19 H191 111.1 no
C20 C19 H191 110.7 no
N1 C19 H192 111.3 no
C20 C19 H192 111.2 no
H191 C19 H192 108.7 no
C19 C20 N2 105.26(16) yes
C19 C20 H201 111.1 no
N2 C20 H201 108.1 no
C19 C20 H202 111.9 no
N2 C20 H202 109.9 no
H201 C20 H202 110.4 no
N2 C21 C22 117.5(2) yes
N2 C21 C26 122.70(16) yes
C22 C21 C26 119.8(2) yes
C21 C22 C23 120.4(3) yes
C21 C22 H221 119.9 no
C23 C22 H221 119.7 no
C22 C23 C24 120.6(2) yes
C22 C23 H231 120.0 no
C24 C23 H231 119.4 no
C23 C24 C25 120.2(3) yes
C23 C24 H241 122.5 no
C25 C24 H241 117.3 no
C24 C25 C26 120.2(3) yes
C24 C25 H251 119.4 no
C26 C25 H251 120.4 no
P3 C26 C21 120.84(15) yes
P3 C26 C25 120.23(19) yes
C21 C26 C25 118.7(2) yes
P3 C27 C28 121.25(13) yes
P3 C27 C32 118.78(13) yes
C28 C27 C32 119.66(16) yes
C27 C28 C29 119.87(17) yes
C27 C28 H281 120.1 no
C29 C28 H281 120.0 no
C28 C29 C30 120.36(18) yes
C28 C29 H291 118.7 no
C30 C29 H291 120.9 no
C29 C30 C31 119.79(17) yes
C29 C30 H301 120.3 no
C31 C30 H301 119.9 no
C30 C31 C32 120.46(17) yes
C30 C31 H311 120.0 no
C32 C31 H311 119.6 no
C31 C32 C27 119.85(17) yes
C31 C32 H321 119.9 no
C27 C32 H321 120.2 no
P3 C33 C340 110.7(3) yes
P3 C33 C380 125.8(3) yes
C340 C33 C380 122.8(4) yes
P3 C33 C341 128.3(3) yes
P3 C33 C381 115.5(2) yes
C341 C33 C381 114.2(3) yes
O1 C39 Co1 176.46(16) yes
O2 C40 Co1 178.65(18) yes
O3 C41 Co1 175.72(16) yes
O4 C42 Pt1 177.98(16) yes
C33 C340 C350 115.0(5) yes
C33 C340 H3401 123.2 no
C350 C340 H3401 121.8 no
C33 C341 C351 127.1(4) yes
C33 C341 H3411 115.8 no
C351 C341 H3411 117.1 no
C340 C350 C360 120.7(5) yes
C340 C350 H3501 118.3 no
C360 C350 H3501 121.0 no
C341 C351 C361 118.5(4) yes
C341 C351 H3511 121.4 no
C361 C351 H3511 120.1 no
C350 C360 C370 121.6(5) yes
C350 C360 H3601 119.4 no
C370 C360 H3601 119.0 no
C351 C361 C371 121.6(4) yes
C351 C361 H3611 119.7 no
C371 C361 H3611 118.6 no
C360 C370 C380 122.2(5) yes
C360 C370 H3701 121.3 no
C380 C370 H3701 116.6 no
C361 C371 C381 120.6(4) yes
C361 C371 H3711 120.9 no
C381 C371 H3711 118.5 no
C370 C380 C33 117.8(5) yes
C370 C380 H3801 121.8 no
C33 C380 H3801 120.4 no
C33 C381 C371 118.0(4) yes
C33 C381 H3811 121.5 no
C371 C381 H3811 120.5 no

loop_
_geom_bond_atom_site_label_1
_geom_bond_atom_site_label_2
_geom_bond_distance
_geom_bond_publ_flag
Pt1 Co1 2.8008(3) yes
Pt1 P1 2.3151(5) yes
Pt1 P2 2.2252(5) yes
Pt1 P3 2.2953(5) yes
Pt1 C42 1.9383(17) yes
Co1 P2 2.1026(5) yes
Co1 C39 1.7653(19) yes
Co1 C40 1.7675(19) yes
Co1 C41 1.7886(19) yes
P1 C1 1.8196(18) yes
P1 C7 1.8144(18) yes
P1 C13 1.8239(18) yes
P2 N1 1.7004(17) yes
P2 N2 1.6696(16) yes
P3 C26 1.8360(19) yes
P3 C27 1.8230(17) yes
P3 C33 1.805(2) yes
O1 C39 1.147(2) yes
O2 C40 1.145(2) yes
O3 C41 1.146(2) yes
O4 C42 1.129(2) yes
N1 C18 1.400(3) yes
N1 C19 1.466(2) yes
N2 C20 1.475(3) yes
N2 C21 1.413(3) yes
C1 C2 1.387(3) yes
C1 C6 1.394(3) yes
C2 C3 1.395(3) yes
C2 H21 0.912 no
C3 C4 1.380(5) yes
C3 H31 0.911 no
C4 C5 1.359(4) yes
C4 H41 0.920 no
C5 C6 1.389(3) yes
C5 H51 0.936 no
C6 H61 0.946 no
C7 C8 1.394(2) yes
C7 C12 1.400(2) yes
C8 C9 1.387(3) yes
C8 H81 0.938 no
C9 C10 1.385(3) yes
C9 H91 0.938 no
C10 C11 1.379(3) yes
C10 H101 0.938 no
C11 C12 1.386(3) yes
C11 H111 0.935 no
C12 H121 0.935 no
C13 C14 1.393(3) yes
C13 C18 1.408(3) yes
C14 C15 1.388(3) yes
C14 H141 0.937 no
C15 C16 1.368(4) yes
C15 H151 0.936 no
C16 C17 1.374(4) yes
C16 H161 0.939 no
C17 C18 1.399(3) yes
C17 H171 0.924 no
C19 C20 1.501(4) yes
C19 H191 0.967 no
C19 H192 0.966 no
C20 H201 0.950 no
C20 H202 0.976 no
C21 C22 1.401(3) yes
C21 C26 1.403(3) yes
C22 C23 1.373(5) yes
C22 H221 0.931 no
C23 C24 1.368(5) yes
C23 H231 0.933 no
C24 C25 1.399(4) yes
C24 H241 0.914 no
C25 C26 1.399(3) yes
C25 H251 0.909 no
C27 C28 1.398(2) yes
C27 C32 1.386(2) yes
C28 C29 1.382(3) yes
C28 H281 0.945 no
C29 C30 1.387(3) yes
C29 H291 0.922 no
C30 C31 1.377(3) yes
C30 H301 0.917 no
C31 C32 1.391(2) yes
C31 H311 0.939 no
C32 H321 0.920 no
C33 C340 1.505(5) yes
C33 C380 1.313(4) yes
C33 C341 1.323(4) yes
C33 C381 1.543(6) yes
C340 C350 1.384(7) yes
C340 H3401 0.910 no
C341 C351 1.394(6) yes
C341 H3411 0.936 no
C350 C360 1.350(7) yes
C350 H3501 0.919 no
C351 C361 1.356(5) yes
C351 H3511 0.951 no
C360 C370 1.363(7) yes
C360 H3601 0.938 no
C361 C371 1.384(5) yes
C361 H3611 0.936 no
C370 C380 1.378(7) yes
C370 H3701 0.926 no
C371 C381 1.409(6) yes
C371 H3711 0.922 no
C380 H3801 0.932 no
C381 H3811 0.926 no
